data_4319426
loop_
_publ_author_name
'Li-Min Zheng'
'Yongsheng Wang'
'Xiqu Wang'
'James D. Korp'
'Allan J. Jacobson'

_publ_section_title
;
 Anion-Directed Crystallization of Coordination Polymers: Syntheses and
 Characterization of Cu4(2-pzc)4(H2O)8(Mo8O26).2H2O and
 Cu3(2-pzc)4(H2O)2(V10O28H4).6.5H2O (2-pzc = 2-Pyrazinecarboxylate)
;
_journal_name_full 'Inorganic Chemistry'
_journal_page_first 1380
_journal_page_last 1385
_journal_paper_doi 10.1021/ic0011967
_journal_volume 40
_journal_year 2001
_chemical_formula_sum 'C20 H32 Cu4 Mo8 N8 O44'
_chemical_formula_weight 2110.22
_chemical_name_systematic
; 
 ? 
;
_space_group_IT_number 14
_symmetry_cell_setting monoclinic
_symmetry_space_group_name_Hall '-P 2yn'
_symmetry_space_group_name_H-M 'P 1 21/n 1'
_atom_sites_solution_hydrogens geom
_atom_sites_solution_primary direct
_atom_sites_solution_secondary difmap
_audit_creation_method SHELXL
_cell_angle_alpha 90.00
_cell_angle_beta 90.8160(10)
_cell_angle_gamma 90.00
_cell_formula_units_Z 2
_cell_length_a 11.1547(5)
_cell_length_b 13.4149(6)
_cell_length_c 15.9633(7)
_cell_measurement_reflns_used 5652
_cell_measurement_temperature 293(2)
_cell_measurement_theta_max 23.51
_cell_measurement_theta_min 1.98
_cell_volume 2388.49(18)
_computing_cell_refinement 'Bruker SAINT software (Bruker, 1999)'
_computing_data_collection 'Siemens SMART software (Siemens, 1996)'
_computing_data_reduction 'Bruker SAINT software (Bruker, 1999)'
_computing_structure_refinement 'SHELXL-97 (Sheldrick, 1997)'
_computing_structure_solution 'SHELXS-97 (Sheldrick, 1997)'
_diffrn_ambient_temperature 293(2)
_diffrn_detector_area_resol_mean 1K
_diffrn_measurement_device_type 'Siemens SMART CCD'
_diffrn_measurement_method CCD
_diffrn_radiation_monochromator graphite
_diffrn_radiation_source 'fine-focus sealed tube'
_diffrn_radiation_type MoK\a
_diffrn_radiation_wavelength 0.71073
_diffrn_reflns_av_R_equivalents 0.0322
_diffrn_reflns_av_sigmaI/netI 0.0224
_diffrn_reflns_limit_h_max 12
_diffrn_reflns_limit_h_min -12
_diffrn_reflns_limit_k_max 15
_diffrn_reflns_limit_k_min 0
_diffrn_reflns_limit_l_max 17
_diffrn_reflns_limit_l_min 0
_diffrn_reflns_number 11028
_diffrn_reflns_theta_max 23.51
_diffrn_reflns_theta_min 1.98
_diffrn_standards_decay_% 0.0
_exptl_absorpt_coefficient_mu 3.898
_exptl_absorpt_correction_T_max 0.840
_exptl_absorpt_correction_T_min 0.631
_exptl_absorpt_correction_type empirical
_exptl_crystal_colour blue
_exptl_crystal_density_diffrn 2.934
_exptl_crystal_description block
_exptl_crystal_F_000 2024
_exptl_crystal_size_max 0.12
_exptl_crystal_size_mid 0.10
_exptl_crystal_size_min 0.05
_refine_diff_density_max 0.385
_refine_diff_density_min -0.420
_refine_diff_density_rms 0.087
_refine_ls_extinction_coef 0.00026(5)
_refine_ls_extinction_expression Fc^*^=kFc[1+0.001xFc^2^\l^3^/sin(2\q)]^-1/4^
_refine_ls_extinction_method SHELXL
_refine_ls_goodness_of_fit_all 0.996
_refine_ls_goodness_of_fit_obs 1.061
_refine_ls_hydrogen_treatment mixed
_refine_ls_matrix_type full
_refine_ls_number_parameters 428
_refine_ls_number_reflns 3529
_refine_ls_number_restraints 10
_refine_ls_restrained_S_all 0.995
_refine_ls_restrained_S_obs 1.060
_refine_ls_R_factor_all 0.0301
_refine_ls_R_factor_obs 0.0218
_refine_ls_shift/esd_max 0.001
_refine_ls_shift/esd_mean 0.000
_refine_ls_structure_factor_coef Fsqd
_refine_ls_weighting_details 'w=1/[\s^2^(Fo^2^)+(0.0335P)^2^+0.0000P] where P=(Fo^2^+2Fc^2^)/3'
_refine_ls_weighting_scheme calc
_refine_ls_wR_factor_all 0.0534
_refine_ls_wR_factor_obs 0.0512
_reflns_number_observed 2936
_reflns_number_total 3711
_reflns_observed_criterion >2sigma(I)
_cod_data_source_file ic0011967_1.cif
_cod_data_source_block Cu4(2-pzc)4(H2O)8(Mo8O26).2H2O
_cod_depositor_comments
;
The following automatic conversions were performed:

'_symmetry_cell_setting' value 'Monoclinic' changed to 'monoclinic'
according to the built-in table from CIF Core dictionary named
'cif_core.dic' version 2.4.1 from
2010-06-29.

'_exptl_absorpt_correction_type' value 'Empirical'
changed to 'empirical' according to the built-in table from CIF Core
dictionary named 'cif_core.dic' version 2.4.1 from 2010-06-29.

Automatic conversion script
Id: cif_fix_values 1646 2011-03-28 12:23:43Z adriana 

The following automatic conversions were performed:

'_refine_ls_weighting_scheme' value 'calc
w=1/[\s^2^(Fo^2^)+(0.0335P)^2^+0.0000P] where P=(Fo^2^+2Fc^2^)/3' was
changed to 'calc'. New tag '_refine_ls_weighting_details' was
created. The value of the new tag was set to
'w=1/[\s^2^(Fo^2^)+(0.0335P)^2^+0.0000P] where P=(Fo^2^+2Fc^2^)/3'.

Automatic conversion script
Id: cif_fix_values 3143 2015-03-26 13:38:13Z robertas 
;
_cod_original_cell_volume 2388.5(2)
_cod_database_code 4319426

loop_
_symmetry_equiv_pos_as_xyz
'x, y, z'
'-x+1/2, y+1/2, -z+1/2'
'-x, -y, -z'
'x-1/2, -y-1/2, z-1/2'

loop_
_atom_site_aniso_label
_atom_site_aniso_U_11
_atom_site_aniso_U_22
_atom_site_aniso_U_33
_atom_site_aniso_U_23
_atom_site_aniso_U_13
_atom_site_aniso_U_12
Cu1 0.0251(3) 0.0249(3) 0.0296(3) 0.0020(2) 0.0082(2) 0.0010(2)
Cu2 0.0257(3) 0.0356(3) 0.0335(3) -0.0046(2) -0.0041(2) -0.0025(2)
Mo1 0.0150(2) 0.0209(2) 0.0168(2) -0.00039(14) 0.00023(15) -0.00393(14)
Mo2 0.0196(2) 0.0274(2) 0.0189(2) -0.0043(2) 0.0041(2) -0.0006(2)
Mo3 0.0265(2) 0.0204(2) 0.0330(2) -0.0019(2) -0.0009(2) 0.0029(2)
Mo4 0.0206(2) 0.0247(2) 0.0193(2) 0.0026(2) -0.0037(2) 0.0006(2)
N1 0.025(2) 0.019(2) 0.025(2) -0.003(2) 0.000(2) 0.000(2)
N2 0.025(2) 0.024(2) 0.020(2) -0.004(2) 0.003(2) -0.002(2)
N3 0.024(2) 0.024(2) 0.025(2) -0.003(2) 0.004(2) 0.000(2)
N4 0.025(2) 0.023(2) 0.027(2) 0.000(2) -0.001(2) -0.003(2)
O1 0.030(2) 0.031(2) 0.028(2) 0.0042(13) 0.0106(14) 0.0019(14)
O2 0.039(2) 0.023(2) 0.027(2) 0.0021(14) -0.0005(14) 0.0007(14)
O3 0.022(2) 0.033(2) 0.044(2) 0.0013(14) -0.0024(15) -0.0088(13)
O4 0.049(2) 0.033(2) 0.029(2) 0.0041(15) 0.005(2) -0.007(2)
O5 0.017(2) 0.020(2) 0.0178(14) 0.0000(11) 0.0010(12) -0.0012(11)
O6 0.019(2) 0.025(2) 0.0174(14) -0.0002(12) 0.0015(12) -0.0037(12)
O7 0.028(2) 0.029(2) 0.025(2) -0.0089(13) 0.0028(13) 0.0004(13)
O8 0.035(2) 0.022(2) 0.029(2) 0.0066(13) -0.0044(14) 0.0010(13)
O9 0.020(2) 0.0212(15) 0.0179(15) -0.0020(12) -0.0003(12) -0.0015(12)
O10 0.018(2) 0.039(2) 0.029(2) -0.0022(13) 0.0008(13) -0.0035(13)
O11 0.027(2) 0.022(2) 0.027(2) -0.0026(13) 0.0011(13) -0.0054(13)
O12 0.043(2) 0.046(2) 0.019(2) -0.0048(14) 0.0038(14) -0.005(2)
O13 0.019(2) 0.042(2) 0.040(2) -0.0086(15) 0.0063(14) -0.0021(14)
O14 0.058(2) 0.022(2) 0.052(2) -0.004(2) 0.003(2) 0.001(2)
O15 0.027(2) 0.042(2) 0.047(2) 0.001(2) -0.003(2) 0.0069(14)
O16 0.025(2) 0.041(2) 0.035(2) 0.0027(14) -0.0083(14) -0.0007(14)
O17 0.034(2) 0.048(2) 0.023(2) 0.0058(14) -0.0042(14) -0.0010(15)
O1W 0.029(2) 0.030(2) 0.033(2) -0.0065(14) 0.008(2) 0.0019(15)
O2W 0.028(2) 0.020(2) 0.043(2) 0.0007(14) 0.005(2) -0.0008(13)
O3W 0.027(2) 0.039(2) 0.054(2) -0.024(2) -0.009(2) 0.005(2)
O4W 0.038(2) 0.063(2) 0.023(2) -0.010(2) 0.002(2) 0.015(2)
O5W 0.043(2) 0.063(3) 0.035(2) -0.009(2) -0.004(2) 0.014(2)
C1 0.034(3) 0.024(2) 0.026(2) 0.005(2) 0.002(2) 0.000(2)
C2 0.034(3) 0.032(3) 0.018(2) -0.002(2) 0.006(2) -0.004(2)
C3 0.027(3) 0.024(2) 0.027(2) 0.000(2) 0.002(2) 0.002(2)
C4 0.023(2) 0.023(2) 0.017(2) -0.004(2) -0.002(2) -0.004(2)
C5 0.030(3) 0.024(2) 0.021(2) -0.005(2) 0.000(2) -0.008(2)
C6 0.041(3) 0.030(3) 0.027(3) 0.004(2) -0.003(2) -0.003(2)
C7 0.034(3) 0.026(3) 0.036(3) 0.002(2) 0.001(2) -0.008(2)
C8 0.030(3) 0.021(2) 0.027(2) -0.001(2) 0.001(2) 0.003(2)
C9 0.021(2) 0.023(2) 0.018(2) -0.002(2) 0.005(2) 0.003(2)
C10 0.028(3) 0.022(2) 0.030(3) -0.006(2) 0.012(2) 0.000(2)

loop_
_atom_site_label
_atom_site_type_symbol
_atom_site_fract_x
_atom_site_fract_y
_atom_site_fract_z
_atom_site_U_iso_or_equiv
_atom_site_thermal_displace_type
_atom_site_occupancy
_atom_site_calc_flag
_atom_site_refinement_flags
_atom_site_disorder_group
Cu1 Cu 0.59563(5) 0.44988(4) 0.27198(3) 0.02646(14) Uani 1 d . .
Cu2 Cu 1.09372(5) 0.24653(4) 0.05869(3) 0.0316(2) Uani 1 d . .
Mo1 Mo 0.12201(3) 0.58586(2) 0.50502(2) 0.01755(10) Uani 1 d . .
Mo2 Mo 0.11435(3) 0.42958(3) 0.35177(2) 0.02195(11) Uani 1 d . .
Mo3 Mo 0.11313(3) 0.24642(3) 0.48553(2) 0.02665(12) Uani 1 d . .
Mo4 Mo 0.11847(3) 0.40843(3) 0.63990(2) 0.02159(11) Uani 1 d . .
N1 N 0.7355(3) 0.4170(2) 0.1985(2) 0.0227(8) Uani 1 d . .
N2 N 0.9313(3) 0.3402(2) 0.1142(2) 0.0228(8) Uani 1 d . .
N3 N 1.2394(3) 0.3098(2) 0.1100(2) 0.0242(8) Uani 1 d . .
N4 N 1.4382(3) 0.3775(2) 0.1981(2) 0.0252(8) Uani 1 d . .
O1 O 0.6440(3) 0.3279(2) 0.3279(2) 0.0295(7) Uani 1 d . .
O2 O 0.7823(3) 0.2093(2) 0.3312(2) 0.0299(7) Uani 1 d . .
O3 O 1.1066(3) 0.1648(2) 0.1586(2) 0.0328(7) Uani 1 d . .
O4 O 1.2126(3) 0.1369(2) 0.2747(2) 0.0370(8) Uani 1 d . .
O5 O 0.0910(2) 0.4309(2) 0.4978(2) 0.0183(6) Uani 1 d . .
O6 O 0.0851(2) 0.5702(2) 0.3860(2) 0.0205(6) Uani 1 d . .
O7 O 0.0813(3) 0.2944(2) 0.3742(2) 0.0273(7) Uani 1 d . .
O8 O 0.0951(3) 0.2757(2) 0.6026(2) 0.0287(7) Uani 1 d . .
O9 O 0.0884(2) 0.5543(2) 0.6213(2) 0.0196(6) Uani 1 d . .
O10 O 0.2734(3) 0.5892(2) 0.5034(2) 0.0288(7) Uani 1 d . .
O11 O 0.0796(3) 0.7113(2) 0.5090(2) 0.0253(7) Uani 1 d . .
O12 O 0.0860(3) 0.4364(2) 0.2471(2) 0.0361(8) Uani 1 d . .
O13 O 0.2665(3) 0.4318(2) 0.3612(2) 0.0337(8) Uani 1 d . .
O14 O 0.0836(3) 0.1226(2) 0.4808(2) 0.0441(9) Uani 1 d . .
O15 O 0.2661(3) 0.2544(2) 0.4828(2) 0.0384(8) Uani 1 d . .
O16 O 0.2708(3) 0.4189(2) 0.6399(2) 0.0338(8) Uani 1 d . .
O17 O 0.0836(3) 0.3991(2) 0.7427(2) 0.0350(8) Uani 1 d . .
O1W O 0.5013(3) 0.4784(2) 0.3739(2) 0.0309(7) Uani 1 d D .
H1WA H 0.4219(12) 0.4758(32) 0.3648(27) 0.037 Uiso 1 d D .
H1WB H 0.5033(40) 0.5384(16) 0.3981(25) 0.037 Uiso 1 d D .
O2W O 0.5517(3) 0.5730(2) 0.2118(2) 0.0303(7) Uani 1 d D .
H2WA H 0.4841(22) 0.6039(29) 0.2241(27) 0.036 Uiso 1 d D .
H2WB H 0.6005(32) 0.6239(22) 0.2005(26) 0.036 Uiso 1 d D .
O3W O 0.9740(3) 0.1507(2) 0.0131(2) 0.0400(8) Uani 1 d D .
H3WA H 0.8971(15) 0.1661(35) 0.0032(28) 0.048 Uiso 1 d D .
H3WB H 0.9892(42) 0.1061(26) -0.0269(21) 0.048 Uiso 1 d D .
O4W O 1.1016(3) 0.3271(3) -0.0432(2) 0.0414(9) Uani 1 d D .
H4WB H 1.1480(35) 0.3047(33) -0.0842(21) 0.050 Uiso 1 d D .
H4WA H 1.0288(20) 0.3432(35) -0.0637(27) 0.050 Uiso 1 d D .
O5W O 1.4085(3) 0.0894(3) 0.3883(2) 0.0471(9) Uani 1 d D .
H5WA H 1.4249(46) 0.0611(33) 0.3393(16) 0.057 Uiso 1 d D .
H5WB H 1.3404(26) 0.1242(33) 0.3859(31) 0.057 Uiso 1 d D .
C1 C 0.7788(4) 0.4626(3) 0.1309(3) 0.0277(10) Uani 1 d . .
H1 H 0.7388(42) 0.5161(33) 0.1104(27) 0.042 Uiso 1 d . .
C2 C 0.8747(4) 0.4226(3) 0.0892(3) 0.0277(11) Uani 1 d . .
H2 H 0.9045(41) 0.4476(32) 0.0411(30) 0.042 Uiso 1 d . .
C3 C 0.8875(4) 0.2962(3) 0.1823(3) 0.0260(10) Uani 1 d . .
H3 H 0.9195(41) 0.2417(33) 0.1964(28) 0.039 Uiso 1 d . .
C4 C 0.7904(4) 0.3336(3) 0.2243(2) 0.0212(9) Uani 1 d . .
C5 C 0.7371(4) 0.2852(3) 0.3000(3) 0.0248(10) Uani 1 d . .
C6 C 1.3028(4) 0.3863(3) 0.0824(3) 0.0328(11) Uani 1 d . .
H6 H 1.2858(44) 0.4182(33) 0.0341(31) 0.049 Uiso 1 d . .
C7 C 1.4014(4) 0.4203(3) 0.1275(3) 0.0318(11) Uani 1 d . .
H7 H 1.4468(43) 0.4721(34) 0.1068(28) 0.048 Uiso 1 d . .
C8 C 1.3743(4) 0.2995(3) 0.2248(3) 0.0259(10) Uani 1 d . .
H8 H 1.3968(40) 0.2703(31) 0.2791(28) 0.039 Uiso 1 d . .
C9 C 1.2751(4) 0.2655(3) 0.1816(2) 0.0205(9) Uani 1 d . .
C10 C 1.1948(4) 0.1818(3) 0.2092(3) 0.0263(10) Uani 1 d . .

loop_
_atom_type_symbol
_atom_type_description
_atom_type_scat_dispersion_real
_atom_type_scat_dispersion_imag
_atom_type_scat_source
C C 0.0033 0.0016 'International Tables Vol C Tables 4.2.6.8 and 6.1.1.4'
H H 0.0000 0.0000 'International Tables Vol C Tables 4.2.6.8 and 6.1.1.4'
N N 0.0061 0.0033 'International Tables Vol C Tables 4.2.6.8 and 6.1.1.4'
O O 0.0106 0.0060 'International Tables Vol C Tables 4.2.6.8 and 6.1.1.4'
Cu Cu 0.3201 1.2651 'International Tables Vol C Tables 4.2.6.8 and 6.1.1.4'
Mo Mo -1.6832 0.6857 'International Tables Vol C Tables 4.2.6.8 and 6.1.1.4'

loop_
_geom_angle_atom_site_label_1
_geom_angle_atom_site_label_2
_geom_angle_atom_site_label_3
_geom_angle
_geom_angle_site_symmetry_1
_geom_angle_site_symmetry_3
_geom_angle_publ_flag
O1 Cu1 O2W 177.62(12) . . ?
O1 Cu1 O1W 86.16(12) . . ?
O2W Cu1 O1W 96.14(12) . . ?
O1 Cu1 N1 82.55(12) . . ?
O2W Cu1 N1 95.08(13) . . ?
O1W Cu1 N1 160.49(13) . . ?
O1 Cu1 N4 94.87(12) . 1_455 ?
O2W Cu1 N4 85.50(12) . 1_455 ?
O1W Cu1 N4 95.22(12) . 1_455 ?
N1 Cu1 N4 101.53(13) . 1_455 ?
O3 Cu2 O4W 173.12(13) . . ?
O3 Cu2 O3W 88.65(13) . . ?
O4W Cu2 O3W 95.25(15) . . ?
O3 Cu2 N3 81.55(13) . . ?
O4W Cu2 N3 93.44(14) . . ?
O3W Cu2 N3 164.66(14) . . ?
O3 Cu2 N2 92.31(12) . . ?
O4W Cu2 N2 93.49(12) . . ?
O3W Cu2 N2 88.09(12) . . ?
N3 Cu2 N2 103.98(12) . . ?
O10 Mo1 O11 104.23(13) . . ?
O10 Mo1 O9 103.07(12) . . ?
O11 Mo1 O9 96.80(11) . . ?
O10 Mo1 O6 100.68(12) . . ?
O11 Mo1 O6 94.92(11) . . ?
O9 Mo1 O6 149.95(11) . . ?
O10 Mo1 O5 100.86(12) . . ?
O11 Mo1 O5 154.87(12) . . ?
O9 Mo1 O5 78.73(10) . . ?
O6 Mo1 O5 78.95(10) . . ?
O10 Mo1 O5 175.67(11) . 3_566 ?
O11 Mo1 O5 79.72(11) . 3_566 ?
O9 Mo1 O5 77.98(10) . 3_566 ?
O6 Mo1 O5 77.03(10) . 3_566 ?
O5 Mo1 O5 75.16(10) . 3_566 ?
O10 Mo1 Mo4 92.94(10) . . ?
O11 Mo1 Mo4 133.06(9) . . ?
O9 Mo1 Mo4 36.34(7) . . ?
O6 Mo1 Mo4 124.71(7) . . ?
O5 Mo1 Mo4 45.80(7) . . ?
O5 Mo1 Mo4 85.47(6) 3_566 . ?
O12 Mo2 O13 104.90(15) . . ?
O12 Mo2 O7 101.80(13) . . ?
O13 Mo2 O7 101.38(13) . . ?
O12 Mo2 O6 100.94(12) . . ?
O13 Mo2 O6 97.25(12) . . ?
O7 Mo2 O6 145.64(11) . . ?
O12 Mo2 O9 90.52(13) . 3_566 ?
O13 Mo2 O9 163.01(12) . 3_566 ?
O7 Mo2 O9 81.99(11) . 3_566 ?
O6 Mo2 O9 72.37(10) . 3_566 ?
O12 Mo2 O5 162.54(13) . . ?
O13 Mo2 O5 92.13(12) . . ?
O7 Mo2 O5 78.11(10) . . ?
O6 Mo2 O5 72.55(9) . . ?
O9 Mo2 O5 72.12(9) 3_566 . ?
O14 Mo3 O15 104.7(2) . . ?
O14 Mo3 O7 104.74(14) . . ?
O15 Mo3 O7 97.30(13) . . ?
O14 Mo3 O8 102.72(13) . . ?
O15 Mo3 O8 97.46(14) . . ?
O7 Mo3 O8 144.22(11) . . ?
O14 Mo3 O11 93.69(14) . 3_566 ?
O15 Mo3 O11 161.60(12) . 3_566 ?
O7 Mo3 O11 77.57(11) . 3_566 ?
O8 Mo3 O11 78.19(11) . 3_566 ?
O14 Mo3 O5 162.97(13) . . ?
O15 Mo3 O5 92.27(12) . . ?
O7 Mo3 O5 73.90(10) . . ?
O8 Mo3 O5 73.11(10) . . ?
O11 Mo3 O5 69.34(9) 3_566 . ?
O17 Mo4 O16 104.37(15) . . ?
O17 Mo4 O8 101.69(13) . . ?
O16 Mo4 O8 102.15(13) . . ?
O17 Mo4 O9 100.07(13) . . ?
O16 Mo4 O9 94.82(12) . . ?
O8 Mo4 O9 147.98(11) . . ?
O17 Mo4 O5 158.86(13) . . ?
O16 Mo4 O5 96.20(12) . . ?
O8 Mo4 O5 78.29(10) . . ?
O9 Mo4 O5 72.99(9) . . ?
O17 Mo4 O6 86.79(12) . 3_566 ?
O16 Mo4 O6 164.31(12) . 3_566 ?
O8 Mo4 O6 85.98(11) . 3_566 ?
O9 Mo4 O6 72.06(10) . 3_566 ?
O5 Mo4 O6 72.09(9) . 3_566 ?
O17 Mo4 Mo1 135.12(10) . . ?
O16 Mo4 Mo1 85.24(10) . . ?
O8 Mo4 Mo1 119.26(8) . . ?
O9 Mo4 Mo1 35.06(7) . . ?
O5 Mo4 Mo1 41.04(6) . . ?
O6 Mo4 Mo1 79.07(6) 3_566 . ?
C1 N1 C4 117.6(4) . . ?
C1 N1 Cu1 131.5(3) . . ?
C4 N1 Cu1 111.0(3) . . ?
C2 N2 C3 115.6(4) . . ?
C2 N2 Cu2 133.3(3) . . ?
C3 N2 Cu2 111.0(3) . . ?
C6 N3 C9 118.2(4) . . ?
C6 N3 Cu2 128.9(3) . . ?
C9 N3 Cu2 113.0(3) . . ?
C7 N4 C8 116.7(4) . . ?
C7 N4 Cu1 118.4(3) . 1_655 ?
C8 N4 Cu1 124.7(3) . 1_655 ?
C5 O1 Cu1 116.3(3) . . ?
C10 O3 Cu2 117.6(3) . . ?
Mo1 O5 Mo4 93.16(9) . . ?
Mo1 O5 Mo2 92.36(9) . . ?
Mo4 O5 Mo2 163.87(13) . . ?
Mo1 O5 Mo1 104.84(10) . 3_566 ?
Mo4 O5 Mo1 97.15(9) . 3_566 ?
Mo2 O5 Mo1 96.05(9) . 3_566 ?
Mo1 O5 Mo3 164.80(13) . . ?
Mo4 O5 Mo3 86.31(8) . . ?
Mo2 O5 Mo3 84.41(8) . . ?
Mo1 O5 Mo3 90.29(8) 3_566 . ?
Mo1 O6 Mo2 109.64(12) . . ?
Mo1 O6 Mo4 110.64(12) . 3_566 ?
Mo2 O6 Mo4 103.39(11) . 3_566 ?
Mo2 O7 Mo3 117.67(14) . . ?
Mo4 O8 Mo3 118.81(14) . . ?
Mo1 O9 Mo4 108.60(12) . . ?
Mo1 O9 Mo2 111.01(11) . 3_566 ?
Mo4 O9 Mo2 103.00(11) . 3_566 ?
Mo1 O11 Mo3 120.56(14) . 3_566 ?
N1 C1 C2 120.3(4) . . ?
N2 C2 C1 123.2(4) . . ?
N2 C3 C4 122.3(4) . . ?
N1 C4 C3 120.9(4) . . ?
N1 C4 C5 115.2(4) . . ?
C3 C4 C5 123.8(4) . . ?
O2 C5 O1 124.0(4) . . ?
O2 C5 C4 121.1(4) . . ?
O1 C5 C4 114.9(4) . . ?
N3 C6 C7 120.4(4) . . ?
N4 C7 C6 122.3(4) . . ?
N4 C8 C9 121.9(4) . . ?
N3 C9 C8 120.5(4) . . ?
N3 C9 C10 114.1(4) . . ?
C8 C9 C10 125.4(4) . . ?
O4 C10 O3 124.4(4) . . ?
O4 C10 C9 121.9(4) . . ?
O3 C10 C9 113.7(4) . . ?

loop_
_geom_bond_atom_site_label_1
_geom_bond_atom_site_label_2
_geom_bond_distance
_geom_bond_site_symmetry_2
_geom_bond_publ_flag
Cu1 O1 1.937(3) . ?
Cu1 O2W 1.969(3) . ?
Cu1 O1W 1.988(3) . ?
Cu1 N1 2.015(3) . ?
Cu1 N4 2.315(3) 1_455 ?
Cu2 O3 1.940(3) . ?
Cu2 O4W 1.955(3) . ?
Cu2 O3W 1.984(3) . ?
Cu2 N3 1.998(3) . ?
Cu2 N2 2.385(3) . ?
Mo1 O10 1.689(3) . ?
Mo1 O11 1.749(3) . ?
Mo1 O9 1.946(2) . ?
Mo1 O6 1.950(3) . ?
Mo1 O5 2.111(2) . ?
Mo1 O5 2.386(3) 3_566 ?
Mo1 Mo4 3.2103(5) . ?
Mo2 O12 1.699(3) . ?
Mo2 O13 1.702(3) . ?
Mo2 O7 1.886(3) . ?
Mo2 O6 1.992(2) . ?
Mo2 O9 2.318(3) 3_566 ?
Mo2 O5 2.349(2) . ?
Mo3 O14 1.695(3) . ?
Mo3 O15 1.711(3) . ?
Mo3 O7 1.918(3) . ?
Mo3 O8 1.922(3) . ?
Mo3 O11 2.227(3) 3_566 ?
Mo3 O5 2.494(2) . ?
Mo4 O17 1.697(3) . ?
Mo4 O16 1.705(3) . ?
Mo4 O8 1.895(3) . ?
Mo4 O9 2.007(3) . ?
Mo4 O5 2.305(2) . ?
Mo4 O6 2.320(3) 3_566 ?
N1 C1 1.336(5) . ?
N1 C4 1.337(5) . ?
N2 C2 1.331(5) . ?
N2 C3 1.336(5) . ?
N3 C6 1.326(5) . ?
N3 C9 1.344(5) . ?
N4 C7 1.325(5) . ?
N4 C8 1.339(5) . ?
N4 Cu1 2.315(3) 1_655 ?
O1 C5 1.272(5) . ?
O2 C5 1.237(5) . ?
O3 C10 1.284(5) . ?
O4 C10 1.220(5) . ?
O5 Mo1 2.386(3) 3_566 ?
O6 Mo4 2.320(3) 3_566 ?
O9 Mo2 2.318(3) 3_566 ?
O11 Mo3 2.227(3) 3_566 ?
C1 C2 1.376(6) . ?
C3 C4 1.378(6) . ?
C4 C5 1.502(6) . ?
C6 C7 1.383(6) . ?
C8 C9 1.374(6) . ?
C9 C10 1.506(6) . ?
